data_4305808
loop_
_publ_author_name
'Malgorzata Kondracka'
'Ulli Englert'

_publ_contact_author_address
;
      Institut fuer Anorganische Chemie
      RWTH Aachen
      Landoltweg 1
      52074 Aachen
      Germany
;
_publ_contact_author_email ullrich.englert@ac.rwth-aachen.de
_publ_contact_author_fax 0049-241-8092288
_publ_contact_author_name 'Ulli Englert'
_publ_contact_author_phone 0049-241-8090074
_publ_section_title
;
Bimetallic Coordination Polymers via Combination of Substitution-Inert
Building Blocks and Labile Connectors
;
_journal_name_full 'Inorganic Chemistry'
_journal_page_first 10246
_journal_page_last 10257
_journal_paper_doi 10.1021/ic800748f
_journal_volume 47
_journal_year 2008
_chemical_formula_moiety 'C37 H40 Ag2 B Cr2 F4 N6 O13, C7 H8, 3(C H4 O), B F4'
_chemical_formula_sum 'C47 H60 Ag2 B2 Cr2 F8 N6 O16'
_chemical_formula_weight 1458.37
_chemical_name_common 'compound 5a'
_chemical_name_systematic
; 
 ? 
;
_space_group_IT_number 1
_symmetry_cell_setting triclinic
_symmetry_space_group_name_Hall 'P 1'
_symmetry_space_group_name_H-M 'P 1'
_atom_sites_solution_hydrogens geom
_atom_sites_solution_primary direct
_atom_sites_solution_secondary difmap
_audit_creation_method SHELXL-97
_cell_angle_alpha 110.429(2)
_cell_angle_beta 104.050(2)
_cell_angle_gamma 105.843(2)
_cell_formula_units_Z 1
_cell_length_a 11.1960(9)
_cell_length_b 11.9875(9)
_cell_length_c 13.5929(11)
_cell_measurement_reflns_used 5995
_cell_measurement_temperature 130(2)
_cell_measurement_theta_max 22.84
_cell_measurement_theta_min 2.21
_cell_volume 1524.6(2)
_computing_cell_refinement 'Bruker SMART'
_computing_data_collection 'Bruker SMART'
_computing_data_reduction 'Bruker SAINT'
_computing_molecular_graphics PLATON
_computing_structure_refinement 'SHELXL-97 (Sheldrick, 1997)'
_computing_structure_solution 'SHELXS-97 (Sheldrick, 1990)'
_diffrn_ambient_temperature 130(2)
_diffrn_measured_fraction_theta_full 0.990
_diffrn_measured_fraction_theta_max 0.990
_diffrn_measurement_device_type 'CCD area detector'
_diffrn_measurement_method 'omega scans'
_diffrn_radiation_monochromator graphite
_diffrn_radiation_source 'fine-focus sealed tube'
_diffrn_radiation_type MoK\a
_diffrn_radiation_wavelength 0.71073
_diffrn_reflns_av_R_equivalents 0.0401
_diffrn_reflns_av_sigmaI/netI 0.0680
_diffrn_reflns_limit_h_max 14
_diffrn_reflns_limit_h_min -14
_diffrn_reflns_limit_k_max 15
_diffrn_reflns_limit_k_min -15
_diffrn_reflns_limit_l_max 17
_diffrn_reflns_limit_l_min -17
_diffrn_reflns_number 27479
_diffrn_reflns_theta_full 26.82
_diffrn_reflns_theta_max 26.82
_diffrn_reflns_theta_min 2.21
_exptl_absorpt_coefficient_mu 1.070
_exptl_absorpt_correction_T_max 0.919
_exptl_absorpt_correction_T_min 0.873
_exptl_absorpt_correction_type multi-scan
_exptl_absorpt_process_details Platon
_exptl_crystal_colour violet
_exptl_crystal_density_diffrn 1.588
_exptl_crystal_density_method 'not measured'
_exptl_crystal_description rod
_exptl_crystal_F_000 736
_exptl_crystal_size_max 0.13
_exptl_crystal_size_mid 0.11
_exptl_crystal_size_min 0.08
_refine_diff_density_max 0.970
_refine_diff_density_min -0.745
_refine_diff_density_rms 0.101
_refine_ls_abs_structure_details 'Flack H D (1983), Acta Cryst. A39, 876-881'
_refine_ls_abs_structure_Flack 0.37(2)
_refine_ls_extinction_method none
_refine_ls_goodness_of_fit_ref 1.046
_refine_ls_hydrogen_treatment constr
_refine_ls_matrix_type full
_refine_ls_number_parameters 768
_refine_ls_number_reflns 12668
_refine_ls_number_restraints 96
_refine_ls_restrained_S_all 1.048
_refine_ls_R_factor_all 0.0706
_refine_ls_R_factor_gt 0.0544
_refine_ls_shift/su_max 0.001
_refine_ls_shift/su_mean 0.000
_refine_ls_structure_factor_coef Fsqd
_refine_ls_weighting_details 'calc w=1/[\s^2^(Fo^2^)+(0.0580P)^2^+1.0336P] where P=(Fo^2^+2Fc^2^)/3'
_refine_ls_weighting_scheme calc
_refine_ls_wR_factor_gt 0.1147
_refine_ls_wR_factor_ref 0.1216
_reflns_number_gt 10552
_reflns_number_total 12668
_reflns_threshold_expression >2sigma(I)
_cod_data_source_file ic800748f_si_001_08.cif
_cod_data_source_block comp5a
_cod_depositor_comments
;
The following automatic conversions were performed:
'_symmetry_cell_setting' value 'Triclinic' changed to 'triclinic'
according to '/home/saulius/struct/CIF-dictionaries/cif_core.dic'
dictionary named 'cif_core.dic' version 2.4.1 from 2010-06-29.

Automatic conversion script
Id: cif_fix_enum 1527 2010-12-29 10:47:43Z saulius 
;
_cod_original_sg_symbol_Hall 'P 1   '
_cod_original_sg_symbol_H-M 'P 1 '
_cod_database_code 4305808

loop_
_symmetry_equiv_pos_as_xyz
'x, y, z'

loop_
_atom_site_label
_atom_site_type_symbol
_atom_site_fract_x
_atom_site_fract_y
_atom_site_fract_z
_atom_site_U_iso_or_equiv
_atom_site_adp_type
_atom_site_occupancy
_atom_site_symmetry_multiplicity
_atom_site_calc_flag
_atom_site_refinement_flags
_atom_site_disorder_assembly
_atom_site_disorder_group
Ag1 Ag 0.14884(4) 1.07440(4) 0.26547(3) 0.03397(14) Uani 1 1 d . . .
Ag2 Ag 0.30779(4) 0.89631(4) 0.26346(4) 0.03911(15) Uani 1 1 d . . .
Cr1 Cr 0.77343(9) 1.75617(8) 0.59611(7) 0.0214(2) Uani 1 1 d . . .
Cr2 Cr 0.62844(9) 1.26617(9) -0.05698(7) 0.0234(2) Uani 1 1 d . . .
O1 O -0.1879(4) 0.9114(4) -0.2710(3) 0.0265(9) Uani 1 1 d . . .
O2 O -0.1767(4) 0.6731(4) -0.3086(3) 0.0278(9) Uani 1 1 d . . .
O3 O -0.2739(4) 0.8410(4) 0.5016(3) 0.0270(9) Uani 1 1 d . . .
O4 O -0.0412(4) 0.8218(4) 0.6071(4) 0.0295(10) Uani 1 1 d . . .
O5 O 0.5896(4) 1.6861(4) 0.5852(3) 0.0240(9) Uani 1 1 d . . .
O6 O 0.7298(4) 1.6012(4) 0.4587(3) 0.0296(9) Uani 1 1 d . . .
O7 O 0.4499(4) 1.2004(4) -0.0559(4) 0.0321(10) Uani 1 1 d . . .
O8 O 0.6943(4) 1.2051(4) 0.0512(3) 0.0293(9) Uani 1 1 d . . .
O9 O -0.1949(4) 0.3290(4) -0.0624(4) 0.0296(9) Uani 1 1 d . . .
O10 O -0.3309(4) 0.4323(4) 0.0647(3) 0.0274(9) Uani 1 1 d . . .
O11 O 0.5605(5) 1.3241(4) 0.8326(3) 0.0322(10) Uani 1 1 d . . .
O12 O 0.5854(4) 1.0981(4) 0.8211(3) 0.0289(9) Uani 1 1 d . . .
O13 O 0.4082(7) 0.7446(7) 0.2596(7) 0.079(2) Uani 1 1 d . . .
H13 H 0.4052 0.7036 0.1942 0.119 Uiso 1 1 d R . .
N1 N 0.0266(6) 0.9443(7) 0.0847(5) 0.0405(15) Uani 1 1 d . . .
N2 N 0.0526(7) 1.0249(7) 0.3821(6) 0.0463(17) Uani 1 1 d . . .
N3 N 0.3433(6) 1.2389(6) 0.3525(5) 0.0392(15) Uani 1 1 d . . .
N4 N 0.3825(8) 0.9617(8) 0.1485(7) 0.061(2) Uani 1 1 d . . .
N5 N 0.0978(6) 0.7539(6) 0.1991(6) 0.0421(16) Uani 1 1 d . . .
N6 N 0.4014(7) 1.0283(6) 0.4482(5) 0.0459(17) Uani 1 1 d . . .
C1 C -0.1155(7) 1.0701(6) -0.0827(5) 0.0337(15) Uani 1 1 d . . .
H1A H -0.1377 1.1199 -0.1229 0.051 Uiso 1 1 calc R . .
H1B H -0.0222 1.1165 -0.0292 0.051 Uiso 1 1 calc R . .
H1C H -0.1748 1.0591 -0.0412 0.051 Uiso 1 1 calc R . .
C2 C -0.1336(6) 0.9408(6) -0.1657(5) 0.0264(13) Uani 1 1 d . . .
C3 C -0.0944(6) 0.8534(6) -0.1302(5) 0.0258(13) Uani 1 1 d . . .
C4 C -0.1223(6) 0.7250(6) -0.2007(5) 0.0262(13) Uani 1 1 d . . .
C5 C -0.0914(7) 0.6376(7) -0.1519(6) 0.0358(15) Uani 1 1 d . . .
H5A H -0.1648 0.6013 -0.1304 0.054 Uiso 1 1 calc R . .
H5B H -0.0081 0.6870 -0.0848 0.054 Uiso 1 1 calc R . .
H5C H -0.0811 0.5671 -0.2084 0.054 Uiso 1 1 calc R . .
C6 C -0.0290(6) 0.9031(7) -0.0087(6) 0.0292(15) Uani 1 1 d . . .
C7 C 0.1506(7) 0.9083(9) 0.5734(7) 0.054(2) Uani 1 1 d . . .
H7A H 0.1871 0.8737 0.6238 0.082 Uiso 1 1 calc R . .
H7B H 0.1990 1.0025 0.6088 0.082 Uiso 1 1 calc R . .
H7C H 0.1610 0.8695 0.5012 0.082 Uiso 1 1 calc R . .
C8 C 0.0065(6) 0.8766(6) 0.5531(5) 0.0293(14) Uani 1 1 d . . .
C9 C -0.0688(6) 0.9115(6) 0.4794(5) 0.0232(13) Uani 1 1 d . . .
C10 C -0.2044(6) 0.8964(6) 0.4585(5) 0.0245(12) Uani 1 1 d . . .
C11 C -0.2721(8) 0.9444(7) 0.3827(6) 0.0390(16) Uani 1 1 d . . .
H11A H -0.3646 0.9254 0.3784 0.059 Uiso 1 1 calc R . .
H11B H -0.2721 0.9011 0.3068 0.059 Uiso 1 1 calc R . .
H11C H -0.2239 1.0381 0.4133 0.059 Uiso 1 1 calc R . .
C12 C -0.0032(7) 0.9753(7) 0.4246(6) 0.0312(16) Uani 1 1 d . . .
C13 C 0.3825(6) 1.5452(6) 0.5617(6) 0.0321(15) Uani 1 1 d . . .
H13A H 0.4084 1.5703 0.6430 0.048 Uiso 1 1 calc R . .
H13B H 0.3251 1.4527 0.5189 0.048 Uiso 1 1 calc R . .
H13C H 0.3336 1.5954 0.5415 0.048 Uiso 1 1 calc R . .
C14 C 0.5050(6) 1.5713(6) 0.5338(5) 0.0237(13) Uani 1 1 d . . .
C15 C 0.5230(6) 1.4711(6) 0.4511(5) 0.0237(13) Uani 1 1 d . . .
C16 C 0.6307(6) 1.4938(6) 0.4128(5) 0.0261(13) Uani 1 1 d . . .
C17 C 0.6276(8) 1.3886(7) 0.3095(6) 0.0441(18) Uani 1 1 d . . .
H17A H 0.5583 1.3755 0.2418 0.066 Uiso 1 1 calc R . .
H17B H 0.6076 1.3078 0.3171 0.066 Uiso 1 1 calc R . .
H17C H 0.7150 1.4140 0.3026 0.066 Uiso 1 1 calc R . .
C18 C 0.4219(7) 1.3427(7) 0.3947(6) 0.0313(16) Uani 1 1 d . . .
C19 C 0.2602(7) 1.0890(8) -0.0319(8) 0.051(2) Uani 1 1 d . . .
H19A H 0.2468 1.1492 0.0307 0.077 Uiso 1 1 calc R . .
H19B H 0.2248 1.0015 -0.0379 0.077 Uiso 1 1 calc R . .
H19C H 0.2132 1.0891 -0.1028 0.077 Uiso 1 1 calc R . .
C20 C 0.4066(7) 1.1303(6) -0.0101(6) 0.0325(15) Uani 1 1 d . . .
C21 C 0.4899(7) 1.0970(6) 0.0588(5) 0.0320(15) Uani 1 1 d . . .
C22 C 0.6297(6) 1.1350(6) 0.0867(5) 0.0283(13) Uani 1 1 d . . .
C23 C 0.7089(8) 1.0927(7) 0.1628(6) 0.0394(16) Uani 1 1 d . . .
H23A H 0.6968 1.0031 0.1190 0.059 Uiso 1 1 calc R . .
H23B H 0.6771 1.0980 0.2248 0.059 Uiso 1 1 calc R . .
H23C H 0.8040 1.1493 0.1941 0.059 Uiso 1 1 calc R . .
C24 C 0.4292(8) 1.0200(8) 0.1077(6) 0.0407(19) Uani 1 1 d . . .
C25 C 0.0291(7) 0.4538(7) -0.0199(6) 0.0348(16) Uani 1 1 d . . .
H25A H 0.0743 0.4086 0.0131 0.052 Uiso 1 1 calc R . .
H25B H 0.0874 0.5460 0.0157 0.052 Uiso 1 1 calc R . .
H25C H 0.0096 0.4169 -0.1015 0.052 Uiso 1 1 calc R . .
C26 C -0.0991(6) 0.4386(6) -0.0001(5) 0.0245(12) Uani 1 1 d . . .
C27 C -0.1103(6) 0.5413(6) 0.0837(5) 0.0245(13) Uani 1 1 d . . .
C28 C -0.2244(6) 0.5359(6) 0.1110(5) 0.0265(13) Uani 1 1 d . . .
C29 C -0.2262(7) 0.6506(7) 0.2008(5) 0.0380(16) Uani 1 1 d . . .
H29A H -0.3186 0.6353 0.1957 0.057 Uiso 1 1 calc R . .
H29B H -0.1896 0.7277 0.1901 0.057 Uiso 1 1 calc R . .
H29C H -0.1718 0.6641 0.2755 0.057 Uiso 1 1 calc R . .
C30 C 0.0060(7) 0.6606(7) 0.1481(6) 0.0314(15) Uani 1 1 d . . .
C31 C 0.4743(9) 1.3384(7) 0.6643(6) 0.049(2) Uani 1 1 d . . .
H31A H 0.4553 1.4078 0.7135 0.073 Uiso 1 1 calc R . .
H31B H 0.3938 1.2794 0.5961 0.073 Uiso 1 1 calc R . .
H31C H 0.5470 1.3760 0.6427 0.073 Uiso 1 1 calc R . .
C32 C 0.5148(6) 1.2658(6) 0.7257(5) 0.0281(13) Uani 1 1 d . . .
C33 C 0.4985(6) 1.1351(6) 0.6651(5) 0.0289(14) Uani 1 1 d . . .
C34 C 0.5332(6) 1.0576(6) 0.7159(5) 0.0264(13) Uani 1 1 d . . .
C35 C 0.5087(6) 0.9195(6) 0.6423(5) 0.0316(14) Uani 1 1 d . . .
H35A H 0.5461 0.8825 0.6899 0.047 Uiso 1 1 calc R . .
H35B H 0.5520 0.9178 0.5875 0.047 Uiso 1 1 calc R . .
H35C H 0.4122 0.8685 0.6019 0.047 Uiso 1 1 calc R . .
C36 C 0.4455(7) 1.0786(6) 0.5458(6) 0.0321(16) Uani 1 1 d . . .
C37 C 0.3745(16) 0.6693(14) 0.3012(14) 0.117(5) Uani 1 1 d . . .
H37A H 0.4535 0.6592 0.3408 0.176 Uiso 1 1 calc R . .
H37B H 0.3090 0.5848 0.2406 0.176 Uiso 1 1 calc R . .
H37C H 0.3343 0.7046 0.3548 0.176 Uiso 1 1 calc R . .
B1 B 0.1202(11) 1.3426(10) 0.2207(7) 0.051(2) Uani 1 1 d U . .
F1 F 0.0585(9) 1.2463(10) 0.2440(9) 0.137(3) Uani 1 1 d U . .
F2 F 0.1766(6) 1.2984(6) 0.1453(4) 0.0777(16) Uani 1 1 d U . .
F3 F 0.2145(8) 1.4410(8) 0.3181(5) 0.138(3) Uani 1 1 d U . .
F4 F 0.0264(5) 1.3836(5) 0.1761(4) 0.0682(14) Uani 1 1 d U . .
B2 B -0.4257(10) 0.7296(10) -0.0978(8) 0.048(2) Uani 1 1 d U . .
F5 F -0.4192(6) 0.8365(5) -0.1139(5) 0.0666(14) Uani 1 1 d U . .
F6 F -0.3575(9) 0.7636(6) 0.0124(5) 0.122(3) Uani 1 1 d U . .
F7 F -0.3749(6) 0.6598(6) -0.1673(6) 0.094(2) Uani 1 1 d U . .
F8 F -0.5568(6) 0.6472(7) -0.1307(6) 0.100(2) Uani 1 1 d U . .
O14 O 0.4131(17) 0.6108(11) 0.0676(13) 0.218(8) Uani 1 1 d U . .
H14 H 0.4205 0.6204 0.0129 0.327 Uiso 1 1 d R . .
C38 C 0.3740(11) 0.4807(11) 0.0139(11) 0.086(3) Uani 1 1 d U . .
H38A H 0.4527 0.4599 0.0134 0.129 Uiso 1 1 calc R . .
H38B H 0.3124 0.4476 -0.0642 0.129 Uiso 1 1 calc R . .
H38C H 0.3287 0.4407 0.0536 0.129 Uiso 1 1 calc R . .
C39 C 0.0156(13) 0.5418(15) 0.4386(10) 0.115(5) Uani 1 1 d U . .
H39A H 0.1134 0.5862 0.4691 0.173 Uiso 1 1 calc R . .
H39B H -0.0087 0.4507 0.4229 0.173 Uiso 1 1 calc R . .
H39C H -0.0198 0.5830 0.4939 0.173 Uiso 1 1 calc R . .
O15 O -0.0333(17) 0.5489(18) 0.3481(12) 0.199(8) Uani 1 1 d U . .
H15 H -0.0399 0.4844 0.2928 0.298 Uiso 1 1 calc R . .
C40 C 0.2194(9) 0.7468(9) 0.7859(9) 0.068(2) Uani 1 1 d U . .
H40A H 0.2422 0.7453 0.8596 0.101 Uiso 1 1 calc R . .
H40B H 0.2095 0.6648 0.7276 0.101 Uiso 1 1 calc R . .
H40C H 0.1349 0.7587 0.7671 0.101 Uiso 1 1 calc R . .
O16 O 0.3224(5) 0.8502(6) 0.7905(6) 0.0637(16) Uani 1 1 d U . .
H16 H 0.3969 0.8489 0.8197 0.096 Uiso 1 1 calc R . .
C41 C -0.2167(15) 0.3026(14) 0.5740(13) 0.121(5) Uani 1 1 d U . .
H41A H -0.2046 0.3281 0.5148 0.182 Uiso 1 1 calc R . .
H41B H -0.2341 0.3683 0.6290 0.182 Uiso 1 1 calc R . .
H41C H -0.2928 0.2191 0.5396 0.182 Uiso 1 1 calc R . .
C42 C -0.1018(15) 0.2915(13) 0.6284(12) 0.104(4) Uani 1 1 d DU . .
C43 C -0.1012(13) 0.2051(11) 0.6691(9) 0.087(3) Uani 1 1 d DU . .
H43 H -0.1848 0.1503 0.6629 0.104 Uiso 1 1 calc R . .
C44 C 0.0098(12) 0.1896(12) 0.7186(10) 0.093(3) Uani 1 1 d DU . .
H44 H 0.0022 0.1255 0.7452 0.111 Uiso 1 1 calc R . .
C45 C 0.1296(15) 0.2643(13) 0.7297(13) 0.115(4) Uani 1 1 d DU . .
H45 H 0.2084 0.2532 0.7615 0.138 Uiso 1 1 calc R . .
C46 C 0.1337(17) 0.3555(16) 0.6941(14) 0.130(5) Uani 1 1 d DU . .
H46 H 0.2182 0.4190 0.7114 0.156 Uiso 1 1 calc R . .
C47 C 0.0206(14) 0.3602(18) 0.6340(15) 0.136(5) Uani 1 1 d DU . .
H47 H 0.0271 0.4124 0.5951 0.163 Uiso 1 1 calc R . .

loop_
_atom_site_aniso_label
_atom_site_aniso_U_11
_atom_site_aniso_U_22
_atom_site_aniso_U_33
_atom_site_aniso_U_23
_atom_site_aniso_U_13
_atom_site_aniso_U_12
Ag1 0.0316(3) 0.0366(3) 0.0239(3) 0.0129(2) 0.0076(2) 0.0029(2)
Ag2 0.0368(3) 0.0377(3) 0.0265(3) 0.0093(2) 0.0105(2) -0.0005(3)
Cr1 0.0210(4) 0.0231(5) 0.0208(5) 0.0100(4) 0.0084(4) 0.0087(4)
Cr2 0.0227(5) 0.0242(5) 0.0209(5) 0.0082(4) 0.0071(4) 0.0090(4)
O1 0.025(2) 0.026(2) 0.024(2) 0.0086(18) 0.0031(17) 0.0111(19)
O2 0.034(2) 0.025(2) 0.024(2) 0.0094(18) 0.0108(19) 0.0121(19)
O3 0.024(2) 0.030(2) 0.026(2) 0.0135(18) 0.0094(18) 0.0062(18)
O4 0.024(2) 0.035(2) 0.030(2) 0.018(2) 0.0088(19) 0.011(2)
O5 0.026(2) 0.020(2) 0.026(2) 0.0095(17) 0.0125(18) 0.0074(18)
O6 0.034(2) 0.030(2) 0.025(2) 0.0105(19) 0.0158(19) 0.010(2)
O7 0.027(2) 0.034(3) 0.031(2) 0.012(2) 0.0105(19) 0.011(2)
O8 0.027(2) 0.037(2) 0.025(2) 0.0146(19) 0.0089(18) 0.014(2)
O9 0.032(2) 0.028(2) 0.029(2) 0.0125(19) 0.0139(19) 0.011(2)
O10 0.025(2) 0.027(2) 0.023(2) 0.0080(18) 0.0068(17) 0.0060(19)
O11 0.040(3) 0.030(2) 0.020(2) 0.0066(19) 0.0053(19) 0.016(2)
O12 0.027(2) 0.027(2) 0.025(2) 0.0082(18) 0.0011(18) 0.0130(19)
O13 0.058(4) 0.069(4) 0.099(6) 0.036(4) 0.002(4) 0.033(4)
N1 0.037(3) 0.048(4) 0.023(3) 0.013(3) 0.006(3) 0.006(3)
N2 0.050(4) 0.055(4) 0.044(4) 0.028(4) 0.026(3) 0.018(4)
N3 0.038(3) 0.028(3) 0.043(4) 0.012(3) 0.013(3) 0.008(3)
N4 0.068(5) 0.067(5) 0.055(5) 0.036(4) 0.035(4) 0.015(4)
N5 0.026(3) 0.040(4) 0.043(4) 0.008(3) 0.014(3) 0.004(3)
N6 0.049(4) 0.036(3) 0.024(4) 0.001(3) 0.003(3) 0.003(3)
C1 0.034(4) 0.028(3) 0.030(3) 0.005(3) 0.007(3) 0.013(3)
C2 0.021(3) 0.031(3) 0.019(3) 0.007(3) 0.004(2) 0.007(3)
C3 0.015(3) 0.035(4) 0.018(3) 0.008(3) 0.001(2) 0.006(3)
C4 0.028(3) 0.038(4) 0.021(3) 0.015(3) 0.011(3) 0.020(3)
C5 0.046(4) 0.040(4) 0.029(3) 0.021(3) 0.011(3) 0.022(3)
C6 0.025(3) 0.031(3) 0.027(4) 0.010(3) 0.011(3) 0.008(3)
C7 0.033(4) 0.088(7) 0.065(6) 0.056(5) 0.023(4) 0.024(4)
C8 0.028(3) 0.032(3) 0.030(3) 0.014(3) 0.014(3) 0.011(3)
C9 0.025(3) 0.022(3) 0.018(3) 0.006(2) 0.008(2) 0.007(3)
C10 0.029(3) 0.022(3) 0.016(3) 0.007(2) 0.007(2) 0.005(3)
C11 0.048(4) 0.050(4) 0.032(4) 0.025(3) 0.017(3) 0.026(4)
C12 0.028(3) 0.033(4) 0.026(3) 0.009(3) 0.014(3) 0.005(3)
C13 0.029(3) 0.035(4) 0.036(4) 0.016(3) 0.017(3) 0.014(3)
C14 0.021(3) 0.030(3) 0.027(3) 0.015(3) 0.011(2) 0.015(3)
C15 0.026(3) 0.017(3) 0.019(3) 0.004(2) 0.005(2) 0.005(3)
C16 0.034(3) 0.022(3) 0.019(3) 0.007(2) 0.008(3) 0.010(3)
C17 0.051(4) 0.034(4) 0.031(4) 0.002(3) 0.016(3) 0.010(3)
C18 0.032(4) 0.034(4) 0.029(3) 0.014(3) 0.011(3) 0.016(3)
C19 0.030(4) 0.045(5) 0.074(6) 0.018(4) 0.028(4) 0.012(4)
C20 0.027(4) 0.031(4) 0.033(4) 0.005(3) 0.015(3) 0.012(3)
C21 0.039(4) 0.027(3) 0.030(4) 0.011(3) 0.018(3) 0.012(3)
C22 0.034(4) 0.026(3) 0.026(3) 0.010(3) 0.015(3) 0.012(3)
C23 0.051(4) 0.037(4) 0.034(4) 0.018(3) 0.017(3) 0.020(4)
C24 0.038(4) 0.049(5) 0.039(4) 0.019(4) 0.024(4) 0.015(4)
C25 0.032(4) 0.042(4) 0.044(4) 0.023(3) 0.028(3) 0.017(3)
C26 0.022(3) 0.025(3) 0.027(3) 0.012(3) 0.008(3) 0.009(3)
C27 0.025(3) 0.022(3) 0.026(3) 0.010(3) 0.010(3) 0.009(3)
C28 0.030(3) 0.026(3) 0.022(3) 0.009(3) 0.007(3) 0.013(3)
C29 0.037(4) 0.039(4) 0.027(3) 0.006(3) 0.013(3) 0.011(3)
C30 0.031(4) 0.030(4) 0.033(4) 0.017(3) 0.011(3) 0.010(3)
C31 0.064(5) 0.041(4) 0.035(4) 0.016(3) 0.005(4) 0.026(4)
C32 0.031(3) 0.029(3) 0.023(3) 0.009(3) 0.006(3) 0.017(3)
C33 0.023(3) 0.026(3) 0.024(3) 0.006(3) 0.003(3) 0.003(3)
C34 0.021(3) 0.027(3) 0.027(3) 0.008(3) 0.009(3) 0.010(3)
C35 0.031(3) 0.027(3) 0.026(3) 0.002(3) 0.007(3) 0.013(3)
C36 0.037(4) 0.026(3) 0.035(4) 0.013(3) 0.015(3) 0.014(3)
C37 0.127(13) 0.099(11) 0.139(14) 0.063(11) 0.047(11) 0.053(10)
B1 0.073(7) 0.057(5) 0.024(4) 0.014(4) 0.010(4) 0.039(5)
F1 0.141(6) 0.202(7) 0.243(10) 0.198(8) 0.133(6) 0.132(6)
F2 0.086(4) 0.097(4) 0.052(3) 0.023(3) 0.034(3) 0.045(3)
F3 0.118(5) 0.138(6) 0.065(4) -0.035(4) -0.038(4) 0.087(4)
F4 0.070(3) 0.087(4) 0.056(3) 0.043(3) 0.010(2) 0.041(3)
B2 0.047(5) 0.058(6) 0.047(5) 0.032(5) 0.017(4) 0.023(4)
F5 0.075(3) 0.061(3) 0.075(3) 0.039(3) 0.023(3) 0.037(3)
F6 0.167(7) 0.078(4) 0.064(4) 0.032(3) -0.022(4) 0.024(4)
F7 0.090(4) 0.074(4) 0.144(6) 0.047(4) 0.079(4) 0.039(3)
F8 0.045(3) 0.139(6) 0.129(6) 0.086(5) 0.029(3) 0.024(3)
O14 0.44(2) 0.127(7) 0.304(17) 0.147(10) 0.329(18) 0.181(12)
C38 0.071(7) 0.090(7) 0.103(9) 0.040(7) 0.030(6) 0.045(6)
C39 0.104(10) 0.157(13) 0.083(8) 0.030(8) 0.021(8) 0.091(10)
O15 0.289(16) 0.41(2) 0.213(12) 0.262(15) 0.218(13) 0.315(18)
C40 0.047(5) 0.075(6) 0.084(7) 0.041(5) 0.018(5) 0.028(4)
O16 0.039(3) 0.083(4) 0.071(4) 0.041(4) 0.014(3) 0.024(3)
C41 0.110(8) 0.098(7) 0.118(8) 0.017(6) 0.031(6) 0.040(6)
C42 0.116(6) 0.086(7) 0.103(8) 0.027(5) 0.044(6) 0.046(6)
C43 0.106(6) 0.070(6) 0.057(6) 0.009(4) 0.032(5) 0.020(5)
C44 0.113(7) 0.078(6) 0.082(6) 0.027(5) 0.046(5) 0.033(5)
C45 0.118(6) 0.101(7) 0.126(8) 0.046(6) 0.054(6) 0.042(6)
C46 0.129(7) 0.147(9) 0.143(9) 0.085(7) 0.070(6) 0.052(6)
C47 0.118(8) 0.156(9) 0.150(10) 0.091(8) 0.057(6) 0.040(6)

loop_
_atom_type_symbol
_atom_type_description
_atom_type_scat_dispersion_real
_atom_type_scat_dispersion_imag
_atom_type_scat_source
C C 0.0033 0.0016 'International Tables Vol C Tables 4.2.6.8 and 6.1.1.4'
H H 0.0000 0.0000 'International Tables Vol C Tables 4.2.6.8 and 6.1.1.4'
Ag Ag -0.8971 1.1015 'International Tables Vol C Tables 4.2.6.8 and 6.1.1.4'
B B 0.0013 0.0007 'International Tables Vol C Tables 4.2.6.8 and 6.1.1.4'
Cr Cr 0.3209 0.6236 'International Tables Vol C Tables 4.2.6.8 and 6.1.1.4'
F F 0.0171 0.0103 'International Tables Vol C Tables 4.2.6.8 and 6.1.1.4'
N N 0.0061 0.0033 'International Tables Vol C Tables 4.2.6.8 and 6.1.1.4'
O O 0.0106 0.0060 'International Tables Vol C Tables 4.2.6.8 and 6.1.1.4'

loop_
_geom_angle_atom_site_label_1
_geom_angle_atom_site_label_2
_geom_angle_atom_site_label_3
_geom_angle
_geom_angle_site_symmetry_1
_geom_angle_site_symmetry_3
_geom_angle_publ_flag
N3 Ag1 N1 132.5(2) . . ?
N3 Ag1 N2 114.7(2) . . ?
N1 Ag1 N2 112.7(3) . . ?
N3 Ag1 F1 83.7(3) . . ?
N1 Ag1 F1 88.6(3) . . ?
N2 Ag1 F1 100.1(2) . . ?
N3 Ag1 Ag2 87.10(16) . . ?
N1 Ag1 Ag2 88.95(18) . . ?
N2 Ag1 Ag2 94.45(18) . . ?
F1 Ag1 Ag2 165.00(17) . . ?
N4 Ag2 N6 118.3(3) . . ?
N4 Ag2 N5 119.8(3) . . ?
N6 Ag2 N5 116.6(2) . . ?
N4 Ag2 O13 98.4(3) . . ?
N6 Ag2 O13 99.2(3) . . ?
N5 Ag2 O13 95.6(3) . . ?
N4 Ag2 Ag1 85.8(2) . . ?
N6 Ag2 Ag1 82.31(19) . . ?
N5 Ag2 Ag1 78.73(18) . . ?
O13 Ag2 Ag1 174.13(19) . . ?
O1 Cr1 O5 90.50(17) 1_666 . ?
O1 Cr1 O6 177.90(19) 1_666 . ?
O5 Cr1 O6 88.60(17) . . ?
O1 Cr1 O4 90.53(18) 1_666 1_665 ?
O5 Cr1 O4 178.23(18) . 1_665 ?
O6 Cr1 O4 90.42(18) . 1_665 ?
O1 Cr1 O2 90.50(17) 1_666 1_666 ?
O5 Cr1 O2 89.12(18) . 1_666 ?
O6 Cr1 O2 91.39(17) . 1_666 ?
O4 Cr1 O2 89.44(18) 1_665 1_666 ?
O1 Cr1 O3 89.21(17) 1_666 1_665 ?
O5 Cr1 O3 91.64(17) . 1_665 ?
O6 Cr1 O3 88.92(18) . 1_665 ?
O4 Cr1 O3 89.81(17) 1_665 1_665 ?
O2 Cr1 O3 179.19(19) 1_666 1_665 ?
O10 Cr2 O8 90.87(18) 1_665 . ?
O10 Cr2 O11 90.10(17) 1_665 1_554 ?
O8 Cr2 O11 178.94(19) . 1_554 ?
O10 Cr2 O9 90.90(17) 1_665 1_665 ?
O8 Cr2 O9 90.87(18) . 1_665 ?
O11 Cr2 O9 89.55(19) 1_554 1_665 ?
O10 Cr2 O7 90.37(18) 1_665 . ?
O8 Cr2 O7 89.92(18) . . ?
O11 Cr2 O7 89.6(2) 1_554 . ?
O9 Cr2 O7 178.49(19) 1_665 . ?
O10 Cr2 O12 179.20(19) 1_665 1_554 ?
O8 Cr2 O12 88.92(18) . 1_554 ?
O11 Cr2 O12 90.10(18) 1_554 1_554 ?
O9 Cr2 O12 89.88(18) 1_665 1_554 ?
O7 Cr2 O12 88.85(18) . 1_554 ?
C2 O1 Cr1 129.6(4) . 1_444 ?
C4 O2 Cr1 127.7(4) . 1_444 ?
C10 O3 Cr1 129.3(4) . 1_445 ?
C8 O4 Cr1 128.8(4) . 1_445 ?
C14 O5 Cr1 129.7(4) . . ?
C16 O6 Cr1 128.6(4) . . ?
C20 O7 Cr2 129.1(4) . . ?
C22 O8 Cr2 129.2(4) . . ?
C26 O9 Cr2 128.8(4) . 1_445 ?
C28 O10 Cr2 128.7(4) . 1_445 ?
C32 O11 Cr2 129.7(4) . 1_556 ?
C34 O12 Cr2 129.5(4) . 1_556 ?
C37 O13 Ag2 119.6(10) . . ?
C37 O13 H13 110.5 . . ?
Ag2 O13 H13 110.7 . . ?
C6 N1 Ag1 164.8(7) . . ?
C12 N2 Ag1 166.2(6) . . ?
C18 N3 Ag1 160.9(6) . . ?
C24 N4 Ag2 165.7(7) . . ?
C30 N5 Ag2 160.1(6) . . ?
C36 N6 Ag2 169.0(6) . . ?
C2 C1 H1A 109.5 . . ?
C2 C1 H1B 109.5 . . ?
H1A C1 H1B 109.5 . . ?
C2 C1 H1C 109.5 . . ?
H1A C1 H1C 109.5 . . ?
H1B C1 H1C 109.5 . . ?
O1 C2 C3 121.7(5) . . ?
O1 C2 C1 116.6(6) . . ?
C3 C2 C1 121.7(5) . . ?
C4 C3 C2 125.6(5) . . ?
C4 C3 C6 119.2(6) . . ?
C2 C3 C6 115.0(6) . . ?
O2 C4 C3 124.0(5) . . ?
O2 C4 C5 115.4(5) . . ?
C3 C4 C5 120.6(5) . . ?
C4 C5 H5A 109.5 . . ?
C4 C5 H5B 109.5 . . ?
H5A C5 H5B 109.5 . . ?
C4 C5 H5C 109.5 . . ?
H5A C5 H5C 109.5 . . ?
H5B C5 H5C 109.5 . . ?
N1 C6 C3 176.9(8) . . ?
C8 C7 H7A 109.5 . . ?
C8 C7 H7B 109.5 . . ?
H7A C7 H7B 109.5 . . ?
C8 C7 H7C 109.5 . . ?
H7A C7 H7C 109.5 . . ?
H7B C7 H7C 109.5 . . ?
O4 C8 C9 123.2(6) . . ?
O4 C8 C7 117.0(6) . . ?
C9 C8 C7 119.8(6) . . ?
C8 C9 C10 125.9(6) . . ?
C8 C9 C12 118.1(6) . . ?
C10 C9 C12 115.9(5) . . ?
O3 C10 C9 122.1(5) . . ?
O3 C10 C11 116.9(6) . . ?
C9 C10 C11 121.1(6) . . ?
C10 C11 H11A 109.5 . . ?
C10 C11 H11B 109.5 . . ?
H11A C11 H11B 109.5 . . ?
C10 C11 H11C 109.5 . . ?
H11A C11 H11C 109.5 . . ?
H11B C11 H11C 109.5 . . ?
N2 C12 C9 177.7(8) . . ?
C14 C13 H13A 109.5 . . ?
C14 C13 H13B 109.5 . . ?
H13A C13 H13B 109.5 . . ?
C14 C13 H13C 109.5 . . ?
H13A C13 H13C 109.5 . . ?
H13B C13 H13C 109.5 . . ?
O5 C14 C15 122.1(5) . . ?
O5 C14 C13 116.3(5) . . ?
C15 C14 C13 121.6(5) . . ?
C16 C15 C18 116.9(5) . . ?
C16 C15 C14 123.6(5) . . ?
C18 C15 C14 119.2(6) . . ?
O6 C16 C15 123.3(5) . . ?
O6 C16 C17 116.6(6) . . ?
C15 C16 C17 120.0(5) . . ?
C16 C17 H17A 109.5 . . ?
C16 C17 H17B 109.5 . . ?
H17A C17 H17B 109.5 . . ?
C16 C17 H17C 109.5 . . ?
H17A C17 H17C 109.5 . . ?
H17B C17 H17C 109.5 . . ?
N3 C18 C15 177.6(7) . . ?
C20 C19 H19A 109.5 . . ?
C20 C19 H19B 109.5 . . ?
H19A C19 H19B 109.5 . . ?
C20 C19 H19C 109.5 . . ?
H19A C19 H19C 109.5 . . ?
H19B C19 H19C 109.5 . . ?
O7 C20 C21 122.7(6) . . ?
O7 C20 C19 115.5(7) . . ?
C21 C20 C19 121.8(7) . . ?
C20 C21 C22 125.6(6) . . ?
C20 C21 C24 117.2(6) . . ?
C22 C21 C24 117.2(6) . . ?
O8 C22 C21 122.8(6) . . ?
O8 C22 C23 116.8(6) . . ?
C21 C22 C23 120.4(6) . . ?
C22 C23 H23A 109.5 . . ?
C22 C23 H23B 109.5 . . ?
H23A C23 H23B 109.5 . . ?
C22 C23 H23C 109.5 . . ?
H23A C23 H23C 109.5 . . ?
H23B C23 H23C 109.5 . . ?
N4 C24 C21 178.4(9) . . ?
C26 C25 H25A 109.5 . . ?
C26 C25 H25B 109.5 . . ?
H25A C25 H25B 109.5 . . ?
C26 C25 H25C 109.5 . . ?
H25A C25 H25C 109.5 . . ?
H25B C25 H25C 109.5 . . ?
O9 C26 C27 122.9(5) . . ?
O9 C26 C25 115.8(6) . . ?
C27 C26 C25 121.3(5) . . ?
C28 C27 C26 125.7(5) . . ?
C28 C27 C30 117.1(6) . . ?
C26 C27 C30 117.1(6) . . ?
O10 C28 C27 122.8(5) . . ?
O10 C28 C29 115.6(5) . . ?
C27 C28 C29 121.6(6) . . ?
C28 C29 H29A 109.5 . . ?
C28 C29 H29B 109.5 . . ?
H29A C29 H29B 109.5 . . ?
C28 C29 H29C 109.5 . . ?
H29A C29 H29C 109.5 . . ?
H29B C29 H29C 109.5 . . ?
N5 C30 C27 179.6(9) . . ?
C32 C31 H31A 109.5 . . ?
C32 C31 H31B 109.5 . . ?
H31A C31 H31B 109.5 . . ?
C32 C31 H31C 109.5 . . ?
H31A C31 H31C 109.5 . . ?
H31B C31 H31C 109.5 . . ?
O11 C32 C33 122.6(6) . . ?
O11 C32 C31 116.9(6) . . ?
C33 C32 C31 120.6(6) . . ?
C36 C33 C34 117.1(6) . . ?
C36 C33 C32 118.1(6) . . ?
C34 C33 C32 124.8(6) . . ?
O12 C34 C33 123.2(6) . . ?
O12 C34 C35 117.0(5) . . ?
C33 C34 C35 119.8(5) . . ?
C34 C35 H35A 109.5 . . ?
C34 C35 H35B 109.5 . . ?
H35A C35 H35B 109.5 . . ?
C34 C35 H35C 109.5 . . ?
H35A C35 H35C 109.5 . . ?
H35B C35 H35C 109.5 . . ?
N6 C36 C33 177.6(8) . . ?
O13 C37 H37A 109.5 . . ?
O13 C37 H37B 109.5 . . ?
H37A C37 H37B 109.5 . . ?
O13 C37 H37C 109.5 . . ?
H37A C37 H37C 109.5 . . ?
H37B C37 H37C 109.5 . . ?
F3 B1 F1 108.3(9) . . ?
F3 B1 F2 110.5(9) . . ?
F1 B1 F2 109.8(8) . . ?
F3 B1 F4 109.6(8) . . ?
F1 B1 F4 108.5(9) . . ?
F2 B1 F4 110.2(7) . . ?
B1 F1 Ag1 124.9(6) . . ?
F6 B2 F5 110.6(8) . . ?
F6 B2 F7 111.1(8) . . ?
F5 B2 F7 108.8(8) . . ?
F6 B2 F8 109.5(8) . . ?
F5 B2 F8 111.4(8) . . ?
F7 B2 F8 105.3(8) . . ?
C38 O14 H14 93.3 . . ?
O14 C38 H38A 109.5 . . ?
O14 C38 H38B 109.5 . . ?
H38A C38 H38B 109.5 . . ?
O14 C38 H38C 109.5 . . ?
H38A C38 H38C 109.5 . . ?
H38B C38 H38C 109.5 . . ?
O15 C39 H39A 109.5 . . ?
O15 C39 H39B 109.5 . . ?
H39A C39 H39B 109.5 . . ?
O15 C39 H39C 109.5 . . ?
H39A C39 H39C 109.5 . . ?
H39B C39 H39C 109.5 . . ?
C39 O15 H15 109.5 . . ?
O16 C40 H40A 109.5 . . ?
O16 C40 H40B 109.5 . . ?
H40A C40 H40B 109.5 . . ?
O16 C40 H40C 109.5 . . ?
H40A C40 H40C 109.5 . . ?
H40B C40 H40C 109.5 . . ?
C40 O16 H16 109.5 . . ?
C42 C41 H41A 109.5 . . ?
C42 C41 H41B 109.5 . . ?
H41A C41 H41B 109.5 . . ?
C42 C41 H41C 109.5 . . ?
H41A C41 H41C 109.5 . . ?
H41B C41 H41C 109.5 . . ?
C43 C42 C47 113.7(14) . . ?
C43 C42 C41 124.2(14) . . ?
C47 C42 C41 121.8(14) . . ?
C42 C43 C44 125.0(13) . . ?
C42 C43 H43 117.5 . . ?
C44 C43 H43 117.5 . . ?
C45 C44 C43 119.9(13) . . ?
C45 C44 H44 120.0 . . ?
C43 C44 H44 120.0 . . ?
C44 C45 C46 116.9(15) . . ?
C44 C45 H45 121.5 . . ?
C46 C45 H45 121.5 . . ?
C45 C46 C47 121.9(17) . . ?
C45 C46 H46 119.1 . . ?
C47 C46 H46 119.1 . . ?
C46 C47 C42 121.3(16) . . ?
C46 C47 H47 119.3 . . ?
C42 C47 H47 119.3 . . ?

loop_
_geom_bond_atom_site_label_1
_geom_bond_atom_site_label_2
_geom_bond_distance
_geom_bond_site_symmetry_2
_geom_bond_publ_flag
Ag1 N3 2.192(6) . ?
Ag1 N1 2.207(6) . ?
Ag1 N2 2.273(7) . ?
Ag1 F1 2.601(6) . ?
Ag1 Ag2 3.1277(8) . ?
Ag2 N4 2.212(7) . ?
Ag2 N6 2.225(6) . ?
Ag2 N5 2.230(6) . ?
Ag2 O13 2.377(7) . ?
Cr1 O1 1.936(4) 1_666 ?
Cr1 O5 1.945(4) . ?
Cr1 O6 1.954(4) . ?
Cr1 O4 1.955(4) 1_665 ?
Cr1 O2 1.958(4) 1_666 ?
Cr1 O3 1.960(4) 1_665 ?
Cr2 O10 1.936(4) 1_665 ?
Cr2 O8 1.939(4) . ?
Cr2 O11 1.943(4) 1_554 ?
Cr2 O9 1.944(4) 1_665 ?
Cr2 O7 1.944(4) . ?
Cr2 O12 1.946(4) 1_554 ?
O1 C2 1.285(7) . ?
O1 Cr1 1.936(4) 1_444 ?
O2 C4 1.278(7) . ?
O2 Cr1 1.958(4) 1_444 ?
O3 C10 1.265(7) . ?
O3 Cr1 1.960(4) 1_445 ?
O4 C8 1.261(7) . ?
O4 Cr1 1.955(4) 1_445 ?
O5 C14 1.255(7) . ?
O6 C16 1.265(7) . ?
O7 C20 1.271(8) . ?
O8 C22 1.257(7) . ?
O9 C26 1.267(7) . ?
O9 Cr2 1.944(4) 1_445 ?
O10 C28 1.282(7) . ?
O10 Cr2 1.936(4) 1_445 ?
O11 C32 1.262(7) . ?
O11 Cr2 1.943(4) 1_556 ?
O12 C34 1.256(7) . ?
O12 Cr2 1.946(4) 1_556 ?
O13 C37 1.245(15) . ?
O13 H13 0.8400 . ?
N1 C6 1.120(9) . ?
N2 C12 1.135(9) . ?
N3 C18 1.145(9) . ?
N4 C24 1.131(10) . ?
N5 C30 1.128(9) . ?
N6 C36 1.153(9) . ?
C1 C2 1.488(8) . ?
C1 H1A 0.9800 . ?
C1 H1B 0.9800 . ?
C1 H1C 0.9800 . ?
C2 C3 1.422(9) . ?
C3 C4 1.396(9) . ?
C3 C6 1.451(9) . ?
C4 C5 1.493(9) . ?
C5 H5A 0.9800 . ?
C5 H5B 0.9800 . ?
C5 H5C 0.9800 . ?
C7 C8 1.484(9) . ?
C7 H7A 0.9800 . ?
C7 H7B 0.9800 . ?
C7 H7C 0.9800 . ?
C8 C9 1.402(9) . ?
C9 C10 1.423(8) . ?
C9 C12 1.426(9) . ?
C10 C11 1.496(9) . ?
C11 H11A 0.9800 . ?
C11 H11B 0.9800 . ?
C11 H11C 0.9800 . ?
C13 C14 1.491(8) . ?
C13 H13A 0.9800 . ?
C13 H13B 0.9800 . ?
C13 H13C 0.9800 . ?
C14 C15 1.430(8) . ?
C15 C16 1.422(9) . ?
C15 C18 1.429(9) . ?
C16 C17 1.510(8) . ?
C17 H17A 0.9800 . ?
C17 H17B 0.9800 . ?
C17 H17C 0.9800 . ?
C19 C20 1.496(9) . ?
C19 H19A 0.9800 . ?
C19 H19B 0.9800 . ?
C19 H19C 0.9800 . ?
C20 C21 1.396(10) . ?
C21 C22 1.415(9) . ?
C21 C24 1.436(10) . ?
C22 C23 1.511(9) . ?
C23 H23A 0.9800 . ?
C23 H23B 0.9800 . ?
C23 H23C 0.9800 . ?
C25 C26 1.499(8) . ?
C25 H25A 0.9800 . ?
C25 H25B 0.9800 . ?
C25 H25C 0.9800 . ?
C26 C27 1.416(8) . ?
C27 C28 1.405(8) . ?
C27 C30 1.436(9) . ?
C28 C29 1.496(8) . ?
C29 H29A 0.9800 . ?
C29 H29B 0.9800 . ?
C29 H29C 0.9800 . ?
C31 C32 1.483(9) . ?
C31 H31A 0.9800 . ?
C31 H31B 0.9800 . ?
C31 H31C 0.9800 . ?
C32 C33 1.427(9) . ?
C33 C36 1.409(9) . ?
C33 C34 1.416(9) . ?
C34 C35 1.510(8) . ?
C35 H35A 0.9800 . ?
C35 H35B 0.9800 . ?
C35 H35C 0.9800 . ?
C37 H37A 0.9800 . ?
C37 H37B 0.9800 . ?
C37 H37C 0.9800 . ?
B1 F3 1.345(11) . ?
B1 F1 1.356(13) . ?
B1 F2 1.359(11) . ?
B1 F4 1.375(11) . ?
B2 F6 1.357(11) . ?
B2 F5 1.359(11) . ?
B2 F7 1.372(12) . ?
B2 F8 1.383(11) . ?
O14 C38 1.354(14) . ?
O14 H14 0.8115 . ?
C38 H38A 0.9800 . ?
C38 H38B 0.9800 . ?
C38 H38C 0.9800 . ?
C39 O15 1.261(14) . ?
C39 H39A 0.9800 . ?
C39 H39B 0.9800 . ?
C39 H39C 0.9800 . ?
O15 H15 0.8400 . ?
C40 O16 1.414(11) . ?
C40 H40A 0.9800 . ?
C40 H40B 0.9800 . ?
C40 H40C 0.9800 . ?
O16 H16 0.8400 . ?
C41 C42 1.385(19) . ?
C41 H41A 0.9800 . ?
C41 H41B 0.9800 . ?
C41 H41C 0.9800 . ?
C42 C43 1.335(12) . ?
C42 C47 1.361(12) . ?
C43 C44 1.356(12) . ?
C43 H43 0.9500 . ?
C44 C45 1.332(12) . ?
C44 H44 0.9500 . ?
C45 C46 1.336(12) . ?
C45 H45 0.9500 . ?
C46 C47 1.357(12) . ?
C46 H46 0.9500 . ?
C47 H47 0.9500 . ?
